data_2003707
loop_
_publ_author_name
'Bachechi, F.'
'Gavuzzo, E.'
'Cerreto, F.'
'Scalzo, M.'

_publ_section_title
;
 A 1,5-Diarylpyrrole Derivative
;
_journal_issue 7
_journal_name_full 'Acta Crystallographica Section C'
_journal_page_first 1431
_journal_page_last 1434
_journal_paper_doi 10.1107/S0108270195000734
_journal_volume 51
_journal_year 1995
_chemical_formula_moiety 'C20 H16 Cl3 N1 O2'
_chemical_formula_sum 'C20 H16 Cl3 N O2'
_chemical_formula_weight 408.71
_chemical_name_systematic
; 1-(2,4-dichlorophenyl)-5-(4-chlorophenyl)-3-etoxycarbonyl-
 2-methyl-pyrrole
;
_space_group_crystal_system monoclinic
_space_group_IT_number 14
_space_group_name_Hall '-P 2ybc'
_space_group_name_H-M_alt 'P 1 21/c 1'
_cell_angle_alpha 90.00
_cell_angle_beta 92.37(2)
_cell_angle_gamma 90.00
_cell_formula_units_Z 4
_cell_length_a 6.504(2)
_cell_length_b 13.121(2)
_cell_length_c 22.192(2)
_cell_measurement_reflns_used 15
_cell_measurement_temperature 295
_cell_measurement_theta_max 40.0
_cell_measurement_theta_min 39.0
_cell_volume 1892.2(7)
_computing_cell_refinement 'MSC/AFC Diffractometer Control Software'
_computing_data_collection
;
MSC/AFC Diffractometer Control Software (Molecular
Structure Corporation, 1988)
;
_computing_data_reduction
;
TEXSAN (Molecular Structure Corporation, 1985)
;
_computing_molecular_graphics TEXSAN
_computing_structure_refinement TEXSAN
_computing_structure_solution
;
TEXSAN (Molecular Structure Corporation, 1985)
;
_diffrn_ambient_temperature 298
_diffrn_measurement_device 'Rigaku AFC5R'
_diffrn_measurement_method 'profile data from \w-2\q'
_diffrn_radiation_monochromator 'equatorial mounted graphite'
_diffrn_radiation_source
;
Rigaku AFC5R diffractometer on a 12KW Rotating Anode Generator
;
_diffrn_radiation_type 'Cu K\a'
_diffrn_radiation_wavelength 1.54178
_diffrn_reflns_av_R_equivalents 0.027
_diffrn_reflns_limit_h_max 6
_diffrn_reflns_limit_h_min 0
_diffrn_reflns_limit_k_max 15
_diffrn_reflns_limit_k_min 0
_diffrn_reflns_limit_l_max 21
_diffrn_reflns_limit_l_min -21
_diffrn_reflns_number 3046
_diffrn_reflns_theta_max 62.0
_diffrn_reflns_theta_min 2.5
_diffrn_standards_decay_% 0
_diffrn_standards_interval_count 150
_diffrn_standards_number 3
_exptl_absorpt_coefficient_mu 4.594
_exptl_absorpt_correction_T_max 1.00
_exptl_absorpt_correction_T_min 0.78
_exptl_absorpt_correction_type 'empirical via \y scan at \c = 90\%'
_exptl_crystal_colour colorless
_exptl_crystal_density_diffrn 1.434
_exptl_crystal_description prism
_exptl_crystal_F_000 840.0
_exptl_crystal_size_max 0.5
_exptl_crystal_size_mid 0.1
_exptl_crystal_size_min 0.1
_refine_diff_density_max 1.45
_refine_diff_density_min -1.65
_refine_ls_extinction_method none
_refine_ls_goodness_of_fit_obs 2.36
_refine_ls_matrix_type full
_refine_ls_number_parameters 235
_refine_ls_number_reflns 1955
_refine_ls_R_factor_obs 0.048
_refine_ls_shift/esd_max 0.69
_refine_ls_structure_factor_coef F
_refine_ls_weighting_scheme 'sigma with w = 1/[\s^2^(F)]'
_refine_ls_wR_factor_obs 0.064
_reflns_number_observed 1955
_reflns_number_total 3046
_reflns_observed_criterion >3\s(I)
_cod_data_source_file na1117.cif
_cod_data_source_block Bachechi
_cod_depositor_comments
;
 Updating space group information and adding the symmetry operation list.

 Antanas Vaitkus,
 2018-06-15
;
_cod_original_sg_symbol_H-M 'P 21/c'
_cod_original_formula_sum 'C20 H16 Cl3 N1 O2'
_cod_database_code 2003707

loop_
_space_group_symop_id
_space_group_symop_operation_xyz
1 x,y,z
2 -x,y+1/2,-z+1/2
3 -x,-y,-z
4 x,-y+1/2,z+1/2

loop_
_atom_site_label
_atom_site_fract_x
_atom_site_fract_y
_atom_site_fract_z
_atom_site_B_iso_or_equiv
Cl1 0.8185(2) 0.7468(1) 0.02791(5) 6.94(7)
Cl2 0.1788(2) 0.4999(1) 0.06449(5) 5.75(6)
Cl3 0.8160(2) 0.0747(1) 0.03820(6) 7.45(8)
O1 -0.0855(5) 0.3567(2) 0.3204(1) 5.9(2)
O2 -0.0912(5) 0.5267(2) 0.3161(1) 6.4(2)
N1 0.3676(5) 0.4742(2) 0.1888(1) 3.4(1)
C2 0.2362(6) 0.5142(3) 0.2296(2) 3.6(2)
C3 0.1256(6) 0.4347(3) 0.2521(2) 3.7(2)
C4 0.1912(6) 0.3443(3) 0.2241(2) 3.9(2)
C5 0.3387(6) 0.3681(3) 0.1850(2) 3.5(2)
C6 0.4796(6) 0.5367(3) 0.1487(2) 3.4(2)
C7 0.6583(6) 0.5844(3) 0.1691(2) 4.1(2)
C8 0.7634(6) 0.6487(3) 0.1322(2) 4.6(2)
C9 0.6896(7) 0.6641(3) 0.0744(2) 4.3(2)
C10 0.5117(7) 0.6183(3) 0.0526(2) 4.2(2)
C11 0.4064(6) 0.5546(3) 0.0902(2) 3.6(2)
C12 0.2350(7) 0.6255(3) 0.2440(2) 4.7(2)
C13 -0.0240(6) 0.4464(3) 0.2982(2) 4.5(2)
C14 -0.2305(8) 0.3602(4) 0.3710(2) 6.2(3)
C15 -0.4353(9) 0.3763(4) 0.3442(3) 7.4(3)
C17 0.4594(6) 0.3008(3) 0.1467(2) 3.5(2)
C18 0.6597(6) 0.3203(3) 0.1313(2) 4.4(2)
C19 0.7694(7) 0.2522(3) 0.0974(2) 4.9(2)
C20 0.6790(7) 0.1623(3) 0.0795(2) 4.6(2)
C21 0.4812(7) 0.1398(3) 0.0942(2) 4.8(2)
C22 0.3726(6) 0.2085(3) 0.1277(2) 4.2(2)
H1 0.140272 0.277771 0.231478 ?
H2 0.236027 0.192515 0.137969 ?
H3 0.419480 0.077412 0.081540 ?
H4 0.905884 0.267585 0.086719 ?
H5 0.723583 0.382023 0.144279 ?
H6 0.709545 0.572779 0.209185 ?
H7 0.885455 0.681820 0.146773 ?
H8 0.461782 0.630153 0.012387 ?
H9 -0.225596 0.297744 0.392662 ?
H10 -0.194607 0.414710 0.397654 ?
H11 -0.438419 0.438672 0.322412 ?
H12 -0.469537 0.321695 0.317508 ?
H13 -0.532080 0.379077 0.375063 ?
H14 0.367247 0.645441 0.259519 ?
H15 0.201216 0.663151 0.208376 ?
H16 0.135684 0.638706 0.273230 ?

loop_
_atom_type_symbol
_atom_type_description
_atom_type_scat_source
_atom_type_scat_dispersion_real
_atom_type_scat_dispersion_imag
C Carbon 'International Tables Vol IV Tables 2.2A, 2.2C, 2.3.1' .002 .002
O Oxygen 'International Tables Vol IV Tables 2.2A, 2.2C, 2.3.1' .008 .006
H Hydrogen 'International Tables Vol IV Tables 2.2A, 2.2C, 2.3.1' .000 .000
N Nitrogen 'International Tables Vol IV Tables 2.2A, 2.2C, 2.3.1' .004 .003
Cl Chlorine 'International Tables Vol IV Tables 2.2A, 2.2C, 2.3.1' .132 .159

loop_
_geom_angle_atom_site_label_1
_geom_angle_atom_site_label_2
_geom_angle_atom_site_label_3
_geom_angle
_geom_angle_publ_flag
C13 O1 C14 117.1(3) yes
C2 N1 C5 109.4(3) yes
C2 N1 C6 122.5(3) yes
C5 N1 C6 126.8(3) yes
N1 C2 C3 107.3(3) yes
N1 C2 C12 121.5(3) yes
C3 C2 C12 131.1(3) yes
C2 C3 C4 107.8(3) yes
C2 C3 C13 123.6(3) yes
C4 C3 C13 128.5(3) yes
C3 C4 C5 108.8(3) yes
N1 C5 C4 106.6(3) yes
N1 C5 C17 123.6(3) yes
C4 C5 C17 129.7(3) yes
N1 C6 C7 119.9(3) yes
N1 C6 C11 121.1(3) yes
C7 C6 C11 118.9(3) yes
C6 C7 C8 121.1(3) yes
C7 C8 C9 119.0(4) yes
Cl1 C9 C8 119.4(3) yes
Cl1 C9 C10 119.0(3) yes
C8 C9 C10 121.6(4) yes
C9 C10 C11 118.9(3) yes
Cl2 C11 C6 119.9(3) yes
Cl2 C11 C10 119.5(3) yes
C6 C11 C10 120.6(4) yes
O1 C14 C15 107.0(4) yes
O1 C13 O2 121.5(4) yes
O1 C13 C3 112.7(3) yes
O2 C13 C3 125.8(4) yes
C5 C17 C18 124.1(3) yes
C5 C17 C22 118.4(3) yes
C18 C17 C22 117.3(3) yes
C17 C18 C19 121.8(4) yes
C18 C19 C20 119.3(4) yes
Cl3 C20 C19 119.9(4) yes
Cl3 C20 C21 119.3(3) yes
C19 C20 C21 120.7(4) yes
C20 C21 C22 119.6(4) yes
C17 C22 C21 121.3(4) yes

loop_
_geom_bond_atom_site_label_1
_geom_bond_atom_site_label_2
_geom_bond_distance
_geom_bond_publ_flag
Cl1 C9 1.736(4) yes
Cl2 C11 1.721(4) yes
Cl3 C20 1.739(4) yes
O1 C14 1.497(5) yes
O1 C13 1.344(5) yes
O2 C13 1.213(5) yes
N1 C2 1.375(5) yes
N1 C5 1.407(4) yes
N1 C6 1.432(4) yes
C2 C3 1.372(5) yes
C2 C12 1.495(5) yes
C3 C4 1.413(5) yes
C3 C13 1.449(5) yes
C4 C5 1.356(5) yes
C5 C17 1.475(5) yes
C6 C7 1.380(5) yes
C6 C11 1.383(5) yes
C7 C8 1.375(5) yes
C8 C9 1.367(5) yes
C9 C10 1.374(6) yes
C10 C11 1.383(5) yes
C14 C15 1.452(7) yes
C17 C18 1.384(5) yes
C17 C22 1.394(5) yes
C18 C19 1.385(5) yes
C19 C20 1.369(6) yes
C20 C21 1.373(6) yes
C21 C22 1.380(5) yes

loop_
_geom_torsion_atom_site_label_1
_geom_torsion_atom_site_label_2
_geom_torsion_atom_site_label_3
_geom_torsion_atom_site_label_4
_geom_torsion
C2 N1 C6 C7 80.6(5)
N1 C5 C17 C18 28.9(6)
